data_4348171
loop_
_publ_author_name
'Gorla, Lingaraju'
'Mart\'i-Centelles, Vicente'
'Freimuth, Lena'
'Altava, Bel\'en'
'Burguete, M. Isabel'
'Luis, Santiago V.'

_publ_section_title
;
 Cu(2+), Zn(2+), and Ni(2+) Complexes of C2-Symmetric Pseudopeptides with
 an Aromatic Central Spacer.
;
_journal_issue 15
_journal_name_full 'Inorganic chemistry'
_journal_page_first 7617
_journal_page_last 7629
_journal_paper_doi 10.1021/acs.inorgchem.6b01066
_journal_volume 55
_journal_year 2016
_chemical_absolute_configuration syn
_chemical_formula_moiety 'C24 H24 Cu N4 O2'
_chemical_formula_sum 'C24 H24 Cu N4 O2'
_chemical_formula_weight 464.01
_space_group_crystal_system triclinic
_space_group_IT_number 1
_space_group_name_Hall 'P 1'
_space_group_name_H-M_alt 'P 1'
_atom_sites_solution_hydrogens geom
_atom_sites_solution_primary direct
_audit_creation_date 2016-04-10
_audit_creation_method
;
Olex2 1.2
(compiled 2015.01.26 svn.r3150 for OlexSys, GUI svn.r4998)
;
_cell_angle_alpha 81.1495(17)
_cell_angle_beta 67.742(2)
_cell_angle_gamma 62.348(2)
_cell_formula_units_Z 2
_cell_length_a 10.1351(2)
_cell_length_b 10.5175(2)
_cell_length_c 11.9667(2)
_cell_measurement_reflns_used 15577
_cell_measurement_temperature 199.95(10)
_cell_measurement_theta_max 72.5500
_cell_measurement_theta_min 3.9730
_cell_volume 1045.34(4)
_computing_cell_refinement
;
CrysAlisPro, Agilent Technologies,
Version 1.171.36.28 (release 01-02-2013 CrysAlis171 .NET)
(compiled Feb  1 2013,16:14:44)
;
_computing_data_collection
;
CrysAlisPro, Agilent Technologies,
Version 1.171.36.28 (release 01-02-2013 CrysAlis171 .NET)
(compiled Feb  1 2013,16:14:44)
;
_computing_data_reduction
;
CrysAlisPro, Agilent Technologies,
Version 1.171.36.28 (release 01-02-2013 CrysAlis171 .NET)
(compiled Feb  1 2013,16:14:44)
;
_computing_molecular_graphics 'Olex2 (Dolomanov et al., 2009)'
_computing_publication_material 'Olex2 (Dolomanov et al., 2009)'
_computing_structure_refinement 'ShelXL (Sheldrick, 2008)'
_computing_structure_solution 'ShelXS (Sheldrick, 2008)'
_diffrn_ambient_temperature 199.95(10)
_diffrn_detector_area_resol_mean 10.4051
_diffrn_measured_fraction_theta_full 1.000
_diffrn_measured_fraction_theta_max 0.987
_diffrn_measurement_details
;
#__ type_ start__ end____ width___ exp.time_
  1 omega  -23.00   24.60   0.7000    1.0000
omega____ theta____ kappa____ phi______ frames
    -      -37.6057   38.0000 -180.0000 68

#__ type_ start__ end____ width___ exp.time_
  2 omega -118.00   19.90   0.7000    1.0000
omega____ theta____ kappa____ phi______ frames
    -      -37.6057  -19.0000    0.0000 197

#__ type_ start__ end____ width___ exp.time_
  3 omega   96.00  127.50   0.7000    1.0000
omega____ theta____ kappa____ phi______ frames
    -       37.6057  178.0000   90.0000 45

#__ type_ start__ end____ width___ exp.time_
  4 omega  -52.00   -3.00   0.7000    1.0000
omega____ theta____ kappa____ phi______ frames
    -      -68.5000   45.0000   30.0000 70

#__ type_ start__ end____ width___ exp.time_
  5 omega  -44.00    5.00   0.7000    1.0000
omega____ theta____ kappa____ phi______ frames
    -      -68.5000   30.0000  -30.0000 70

#__ type_ start__ end____ width___ exp.time_
  6 omega -148.00 -118.60   0.7000    1.0000
omega____ theta____ kappa____ phi______ frames
    -      -68.5000 -111.0000  -60.0000 42

#__ type_ start__ end____ width___ exp.time_
  7 omega   79.00  174.90   0.7000    1.0000
omega____ theta____ kappa____ phi______ frames
    -      108.3308   30.0000  150.0000 137

#__ type_ start__ end____ width___ exp.time_
  8 omega   23.00   81.10   0.7000    1.0000
omega____ theta____ kappa____ phi______ frames
    -      108.3308  -94.0000 -120.0000 83

#__ type_ start__ end____ width___ exp.time_
  9 omega   28.00   81.20   0.7000    1.0000
omega____ theta____ kappa____ phi______ frames
    -      108.3308  -30.0000 -120.0000 76

#__ type_ start__ end____ width___ exp.time_
 10 omega   21.00  104.30   0.7000    1.0000
omega____ theta____ kappa____ phi______ frames
    -      108.3308  -94.0000  -60.0000 119

#__ type_ start__ end____ width___ exp.time_
 11 omega  139.00  174.70   0.7000    1.0000
omega____ theta____ kappa____ phi______ frames
    -      108.3308   30.0000 -120.0000 51

#__ type_ start__ end____ width___ exp.time_
 12 omega   46.00   81.00   0.7000    1.0000
omega____ theta____ kappa____ phi______ frames
    -      108.3308  -45.0000    0.0000 50

#__ type_ start__ end____ width___ exp.time_
 13 omega   30.00  109.10   0.7000    1.0000
omega____ theta____ kappa____ phi______ frames
    -      108.3308  -94.0000    0.0000 113

#__ type_ start__ end____ width___ exp.time_
 14 omega  143.00  171.70   0.7000    1.0000
omega____ theta____ kappa____ phi______ frames
    -      108.3308  102.0000 -147.0000 41

#__ type_ start__ end____ width___ exp.time_
 15 omega   72.00  149.00   0.7000    1.0000
omega____ theta____ kappa____ phi______ frames
    -      108.3308  178.0000 -120.0000 110

#__ type_ start__ end____ width___ exp.time_
 16 omega  103.00  131.00   0.7000    1.0000
omega____ theta____ kappa____ phi______ frames
    -      108.3308  111.0000  -30.0000 40

#__ type_ start__ end____ width___ exp.time_
 17 omega   76.00  171.20   0.7000    1.0000
omega____ theta____ kappa____ phi______ frames
    -      108.3308   61.0000   30.0000 136

#__ type_ start__ end____ width___ exp.time_
 18 omega   32.00  115.30   0.7000    1.0000
omega____ theta____ kappa____ phi______ frames
    -      108.3308 -111.0000 -150.0000 119

#__ type_ start__ end____ width___ exp.time_
 19 omega -122.00   -1.60   0.7000    1.0000
omega____ theta____ kappa____ phi______ frames
    -      -37.6057  -77.0000  -30.0000 172

#__ type_ start__ end____ width___ exp.time_
 20 omega  -49.00   42.00   0.7000    1.0000
omega____ theta____ kappa____ phi______ frames
    -      -37.6057   38.0000   90.0000 130

#__ type_ start__ end____ width___ exp.time_
 21 omega -122.00   -1.60   0.7000    1.0000
omega____ theta____ kappa____ phi______ frames
    -      -37.6057  -77.0000  120.0000 172

#__ type_ start__ end____ width___ exp.time_
 22 omega -116.00   -4.70   0.7000    1.0000
omega____ theta____ kappa____ phi______ frames
    -      -37.6057  -57.0000 -150.0000 159

#__ type_ start__ end____ width___ exp.time_
 23 omega -153.00  -31.90   0.7000    1.0000
omega____ theta____ kappa____ phi______ frames
    -      -68.5000  -77.0000 -180.0000 173

#__ type_ start__ end____ width___ exp.time_
 24 omega -153.00  -31.90   0.7000    1.0000
omega____ theta____ kappa____ phi______ frames
    -      -68.5000  -77.0000    0.0000 173

#__ type_ start__ end____ width___ exp.time_
 25 omega -153.00  -31.90   0.7000    1.0000
omega____ theta____ kappa____ phi______ frames
    -      -68.5000  -77.0000  -90.0000 173

#__ type_ start__ end____ width___ exp.time_
 26 omega -153.00  -31.90   0.7000    1.0000
omega____ theta____ kappa____ phi______ frames
    -      -68.5000  -77.0000   90.0000 173

#__ type_ start__ end____ width___ exp.time_
 27 omega   77.00  178.50   0.7000    1.0000
omega____ theta____ kappa____ phi______ frames
    -      108.3308   45.0000   90.0000 145

#__ type_ start__ end____ width___ exp.time_
 28 omega   75.00  177.90   0.7000    1.0000
omega____ theta____ kappa____ phi______ frames
    -      108.3308   61.0000  -30.0000 147

#__ type_ start__ end____ width___ exp.time_
 29 omega   72.00  177.70   0.7000    1.0000
omega____ theta____ kappa____ phi______ frames
    -      108.3308   77.0000  -90.0000 151

#__ type_ start__ end____ width___ exp.time_
 30 omega   27.00  178.20   0.7000    1.0000
omega____ theta____ kappa____ phi______ frames
    -      108.3308   15.0000  -60.0000 216

#__ type_ start__ end____ width___ exp.time_
 31 omega   28.00  115.50   0.7000    1.0000
omega____ theta____ kappa____ phi______ frames
    -      108.3308 -111.0000   90.0000 125

#__ type_ start__ end____ width___ exp.time_
 32 omega   72.00  177.70   0.7000    1.0000
omega____ theta____ kappa____ phi______ frames
    -      108.3308   77.0000   30.0000 151

#__ type_ start__ end____ width___ exp.time_
 33 omega   72.00  177.70   0.7000    1.0000
omega____ theta____ kappa____ phi______ frames
    -      108.3308   77.0000 -150.0000 151

#__ type_ start__ end____ width___ exp.time_
 34 omega   72.00  177.70   0.7000    1.0000
omega____ theta____ kappa____ phi______ frames
    -      108.3308   77.0000  150.0000 151

#__ type_ start__ end____ width___ exp.time_
 35 omega -122.00   -1.60   0.7000    1.0000
omega____ theta____ kappa____ phi______ frames
    -      -37.6057  -77.0000 -150.0000 172

#__ type_ start__ end____ width___ exp.time_
 36 omega -116.00   -6.10   0.7000    1.0000
omega____ theta____ kappa____ phi______ frames
    -      -37.6057  -38.0000  -30.0000 157

#__ type_ start__ end____ width___ exp.time_
 37 omega   72.00  131.50   0.7000    1.0000
omega____ theta____ kappa____ phi______ frames
    -      108.3308   77.0000  120.0000 85
;
_diffrn_measurement_device_type 'SuperNova, Dual, Cu at zero, Atlas'
_diffrn_measurement_method '\w scans'
_diffrn_orient_matrix_UB_11 -0.0708888000
_diffrn_orient_matrix_UB_12 0.0715232000
_diffrn_orient_matrix_UB_13 0.1257233000
_diffrn_orient_matrix_UB_21 -0.1128184000
_diffrn_orient_matrix_UB_22 0.1378551000
_diffrn_orient_matrix_UB_23 -0.0442325000
_diffrn_orient_matrix_UB_31 -0.1258434000
_diffrn_orient_matrix_UB_32 -0.0569645000
_diffrn_orient_matrix_UB_33 0.0400025000
_diffrn_radiation_monochromator mirror
_diffrn_radiation_type CuK\a
_diffrn_radiation_wavelength 1.54184
_diffrn_reflns_av_R_equivalents 0.0221
_diffrn_reflns_av_unetI/netI 0.0199
_diffrn_reflns_Laue_measured_fraction_full 1.000
_diffrn_reflns_Laue_measured_fraction_max 0.987
_diffrn_reflns_limit_h_max 12
_diffrn_reflns_limit_h_min -12
_diffrn_reflns_limit_k_max 12
_diffrn_reflns_limit_k_min -13
_diffrn_reflns_limit_l_max 14
_diffrn_reflns_limit_l_min -14
_diffrn_reflns_number 17715
_diffrn_reflns_point_group_measured_fraction_full 0.917
_diffrn_reflns_point_group_measured_fraction_max 0.893
_diffrn_reflns_theta_full 67.684
_diffrn_reflns_theta_max 72.729
_diffrn_reflns_theta_min 3.993
_diffrn_source 'SuperNova (Cu) X-ray Source'
_exptl_absorpt_coefficient_mu 1.711
_exptl_absorpt_correction_T_max 1.00000
_exptl_absorpt_correction_T_min 0.62202
_exptl_absorpt_correction_type multi-scan
_exptl_absorpt_process_details
;
CrysAlisPro, Agilent Technologies,
Version 1.171.36.28 (release 01-02-2013 CrysAlis171 .NET)
(compiled Feb  1 2013,16:14:44)
Empirical absorption correction using spherical harmonics,
 implemented in SCALE3 ABSPACK scaling algorithm.
;
_exptl_crystal_colour
;
;
_exptl_crystal_density_diffrn 1.474
_exptl_crystal_description
;
;
_exptl_crystal_F_000 482
_exptl_crystal_size_max 0.5105
_exptl_crystal_size_mid 0.3314
_exptl_crystal_size_min 0.1669
_refine_diff_density_max 0.245
_refine_diff_density_min -0.526
_refine_diff_density_rms 0.076
_refine_ls_abs_structure_details
;
 Flack x determined using 3240 quotients [(I+)-(I-)]/[(I+)+(I-)]
 (Parsons, Flack and Wagner, Acta Cryst. B69 (2013) 249-259).
;
_refine_ls_abs_structure_Flack -0.023(11)
_refine_ls_extinction_method none
_refine_ls_goodness_of_fit_ref 1.053
_refine_ls_hydrogen_treatment constr
_refine_ls_matrix_type full
_refine_ls_number_parameters 559
_refine_ls_number_reflns 7408
_refine_ls_number_restraints 3
_refine_ls_restrained_S_all 1.053
_refine_ls_R_factor_all 0.0275
_refine_ls_R_factor_gt 0.0274
_refine_ls_shift/su_max 0.002
_refine_ls_shift/su_mean 0.000
_refine_ls_structure_factor_coef Fsqd
_refine_ls_weighting_details 'w=1/[\s^2^(Fo^2^)+(0.0569P)^2^+0.1223P] where P=(Fo^2^+2Fc^2^)/3'
_refine_ls_weighting_scheme calc
_refine_ls_wR_factor_gt 0.0739
_refine_ls_wR_factor_ref 0.0742
_reflns_Friedel_coverage 0.809
_reflns_Friedel_fraction_full 0.834
_reflns_Friedel_fraction_max 0.798
_reflns_number_gt 7369
_reflns_number_total 7408
_reflns_threshold_expression 'I > 2\s(I)'
_cod_data_source_file ic6b01066_si_002.cif
_cod_data_source_block 10a-str1599
_cod_depositor_comments
;

2020-07-06
Z value and formula fixed to values more according to usual
chemical conventions.                 miguel
;
_cod_original_formula_sum 'C48 H48 Cu2 N8 O4'
_cod_original_formula_weight 928.02
_cod_original_formula_moiety '2(C24 H24 Cu N4 O2)'
_cod_original_formula_units_Z 1
_cod_original_cell_volume 1045.35(5)
_cod_database_code 4348171
_chemical_oxdiff_formula 'C H N O Cu'
_shelx_space_group_comment
;
The symmetry employed for this shelxl refinement is uniquely defined
by the following loop, which should always be used as a source of
symmetry information in preference to the above space-group names.
They are only intended as comments.
;
_reflns_odcompleteness_completeness 100.00
_reflns_odcompleteness_iscentric 1
_reflns_odcompleteness_theta 66.97
_olex2_refinement_description
;
1. Fixed Uiso
 At 1.2 times of:
  All C(H) groups, All C(H,H) groups, All N(H,H) groups
2.a Ternary CH refined with riding coordinates:
 C1A(H1A), C10A(H10A), C1B(H1B), C10B(H10B)
2.b Secondary CH2 refined with riding coordinates:
 N1A(H1AA,H1AB), N2A(H2AA,H2AB), C11A(H11A,H11B), C18A(H18A,H18B), N1B(H1BA,
 H1BB), N2B(H2BA,H2BB), C11B(H11C,H11D), C18B(H18C,H18D)
2.c Aromatic/amide H refined with riding coordinates:
 C4A(H4A), C5A(H5A), C6A(H6A), C7A(H7A), C13A(H13A), C14A(H14A), C15A(H15A),
 C16A(H16A), C17A(H17A), C20A(H20A), C21A(H21A), C22A(H22A), C23A(H23A),
 C24A(H24A), C4B(H4B), C5B(H5B), C6B(H6B), C7B(H7B), C13B(H13B), C14B(H14B),
 C15B(H15B), C16B(H16B), C17B(H17B), C20B(H20B), C21B(H21B), C22B(H22B),
 C23B(H23B), C24B(H24B)
;

loop_
_space_group_symop_operation_xyz
'x, y, z'

loop_
_atom_site_label
_atom_site_type_symbol
_atom_site_fract_x
_atom_site_fract_y
_atom_site_fract_z
_atom_site_U_iso_or_equiv
_atom_site_adp_type
_atom_site_occupancy
_atom_site_site_symmetry_order
_atom_site_calc_flag
_atom_site_refinement_flags_posn
Cu1A Cu -1.11372(4) 0.08634(3) 2.19153(3) 0.02117(11) Uani 1 1 d .
O1A O -1.2924(3) -0.1743(2) 2.1695(2) 0.0324(5) Uani 1 1 d .
O2A O -1.3557(2) 0.4285(2) 2.41789(18) 0.0252(4) Uani 1 1 d .
N1A N -0.9663(3) -0.0764(3) 2.0703(2) 0.0215(5) Uani 1 1 d .
H1AA H -0.9248 -0.0432 1.9995 0.026 Uiso 1 1 calc R
H1AB H -0.8869 -0.1389 2.0947 0.026 Uiso 1 1 calc R
N2A N -1.0015(3) 0.2056(3) 2.1846(2) 0.0253(5) Uani 1 1 d .
H2AA H -0.8987 0.1491 2.1710 0.030 Uiso 1 1 calc R
H2AB H -1.0102 0.2676 2.1251 0.030 Uiso 1 1 calc R
N3A N -1.2652(3) 0.0143(3) 2.2170(2) 0.0225(5) Uani 1 1 d .
N4A N -1.2799(3) 0.2174(3) 2.3222(2) 0.0207(5) Uani 1 1 d .
C1A C -1.0544(3) -0.1491(3) 2.0563(2) 0.0210(5) Uani 1 1 d .
H1A H -1.0734 -0.1178 1.9801 0.025 Uiso 1 1 calc R
C2A C -1.2185(3) -0.1034(3) 2.1573(3) 0.0220(5) Uani 1 1 d .
C3A C -1.4160(3) 0.0929(3) 2.3046(2) 0.0213(5) Uani 1 1 d .
C4A C -1.5510(3) 0.0736(3) 2.3331(3) 0.0268(6) Uani 1 1 d .
H4A H -1.5469 0.0010 2.2943 0.032 Uiso 1 1 calc R
C5A C -1.6934(4) 0.1629(3) 2.4198(3) 0.0290(6) Uani 1 1 d .
H5A H -1.7837 0.1490 2.4393 0.035 Uiso 1 1 calc R
C6A C -1.7005(4) 0.2721(3) 2.4770(3) 0.0299(6) Uani 1 1 d .
H6A H -1.7955 0.3308 2.5351 0.036 Uiso 1 1 calc R
C7A C -1.5666(3) 0.2945(3) 2.4479(3) 0.0267(6) Uani 1 1 d .
H7A H -1.5724 0.3684 2.4864 0.032 Uiso 1 1 calc R
C8A C -1.4236(3) 0.2066(3) 2.3613(2) 0.0208(5) Uani 1 1 d .
C9A C -1.2557(3) 0.3181(3) 2.3532(2) 0.0208(5) Uani 1 1 d .
C10A C -1.0780(3) 0.2843(3) 2.3035(2) 0.0215(5) Uani 1 1 d .
H10A H -1.0294 0.2180 2.3592 0.026 Uiso 1 1 calc R
C11A C -0.9597(4) -0.3127(3) 2.0472(3) 0.0266(6) Uani 1 1 d .
H11A H -0.9152 -0.3440 2.1110 0.032 Uiso 1 1 calc R
H11B H -1.0324 -0.3540 2.0613 0.032 Uiso 1 1 calc R
C12A C -0.8265(4) -0.3715(3) 1.9281(3) 0.0251(6) Uani 1 1 d .
C13A C -0.8603(4) -0.3685(4) 1.8252(3) 0.0339(7) Uani 1 1 d .
H13A H -0.9653 -0.3230 1.8283 0.041 Uiso 1 1 calc R
C14A C -0.7378(5) -0.4332(4) 1.7176(3) 0.0424(9) Uani 1 1 d .
H14A H -0.7614 -0.4305 1.6491 0.051 Uiso 1 1 calc R
C15A C -0.5820(5) -0.5009(4) 1.7119(3) 0.0422(9) Uani 1 1 d .
H15A H -0.5008 -0.5464 1.6404 0.051 Uiso 1 1 calc R
C16A C -0.5470(4) -0.5012(4) 1.8132(3) 0.0406(8) Uani 1 1 d .
H16A H -0.4418 -0.5448 1.8094 0.049 Uiso 1 1 calc R
C17A C -0.6685(4) -0.4366(3) 1.9194(3) 0.0325(7) Uani 1 1 d .
H17A H -0.6440 -0.4366 1.9869 0.039 Uiso 1 1 calc R
C18A C -1.0488(4) 0.4156(3) 2.2969(3) 0.0271(6) Uani 1 1 d .
H18A H -0.9401 0.3915 2.2438 0.032 Uiso 1 1 calc R
H18B H -1.1182 0.4919 2.2597 0.032 Uiso 1 1 calc R
C19A C -1.0742(3) 0.4739(3) 2.4159(3) 0.0243(6) Uani 1 1 d .
C20A C -1.0483(4) 0.5927(3) 2.4130(3) 0.0335(7) Uani 1 1 d .
H20A H -1.0205 0.6359 2.3397 0.040 Uiso 1 1 calc R
C21A C -1.0628(4) 0.6489(4) 2.5175(4) 0.0390(8) Uani 1 1 d .
H21A H -1.0445 0.7285 2.5136 0.047 Uiso 1 1 calc R
C22A C -1.1046(4) 0.5859(4) 2.6267(3) 0.0381(8) Uani 1 1 d .
H22A H -1.1154 0.6232 2.6969 0.046 Uiso 1 1 calc R
C23A C -1.1302(4) 0.4671(4) 2.6310(3) 0.0326(7) Uani 1 1 d .
H23A H -1.1571 0.4238 2.7045 0.039 Uiso 1 1 calc R
C24A C -1.1161(4) 0.4115(3) 2.5267(3) 0.0263(6) Uani 1 1 d .
H24A H -1.1348 0.3320 2.5311 0.032 Uiso 1 1 calc R
Cu1B Cu -0.63001(4) -0.19070(3) 2.48937(3) 0.02042(10) Uani 1 1 d .
O1B O -0.8752(3) -0.1298(3) 2.2750(2) 0.0422(6) Uani 1 1 d .
O2B O -0.8272(3) -0.0253(3) 2.82563(18) 0.0340(5) Uani 1 1 d .
N1B N -0.4993(3) -0.2912(3) 2.3288(2) 0.0216(5) Uani 1 1 d .
H1BA H -0.4254 -0.2609 2.2892 0.026 Uiso 1 1 calc R
H1BB H -0.4501 -0.3852 2.3387 0.026 Uiso 1 1 calc R
N2B N -0.4777(3) -0.2449(3) 2.5766(2) 0.0299(6) Uani 1 1 d .
H2BA H -0.4414 -0.3381 2.5922 0.036 Uiso 1 1 calc R
H2BB H -0.3952 -0.2283 2.5304 0.036 Uiso 1 1 calc R
N3B N -0.8062(3) -0.1317(2) 2.4380(2) 0.0214(5) Uani 1 1 d .
N4B N -0.7864(3) -0.0849(3) 2.6334(2) 0.0226(5) Uani 1 1 d .
C1B C -0.6017(3) -0.2624(3) 2.2572(2) 0.0228(6) Uani 1 1 d .
H1B H -0.5667 -0.2119 2.1848 0.027 Uiso 1 1 calc R
C2B C -0.7789(4) -0.1659(3) 2.3271(3) 0.0250(6) Uani 1 1 d .
C3B C -0.9544(3) -0.0446(3) 2.5246(2) 0.0198(5) Uani 1 1 d .
C4B C -1.1023(3) 0.0158(3) 2.5124(2) 0.0221(5) Uani 1 1 d .
H4B H -1.1104 -0.0001 2.4414 0.027 Uiso 1 1 calc R
C5B C -1.2386(4) 0.0999(3) 2.6054(3) 0.0271(6) Uani 1 1 d .
H5B H -1.3370 0.1419 2.5959 0.033 Uiso 1 1 calc R
C6B C -1.2273(4) 0.1209(3) 2.7127(3) 0.0287(6) Uani 1 1 d .
H6B H -1.3188 0.1753 2.7756 0.034 Uiso 1 1 calc R
C7B C -1.0799(4) 0.0610(3) 2.7266(3) 0.0266(6) Uani 1 1 d .
H7B H -1.0736 0.0758 2.7987 0.032 Uiso 1 1 calc R
C8B C -0.9418(3) -0.0207(3) 2.6333(2) 0.0202(5) Uani 1 1 d .
C9B C -0.7414(3) -0.0834(3) 2.7240(2) 0.0228(5) Uani 1 1 d .
C10B C -0.5600(3) -0.1591(3) 2.6923(2) 0.0248(6) Uani 1 1 d .
H10B H -0.5354 -0.2240 2.7574 0.030 Uiso 1 1 calc R
C11B C -0.5853(4) -0.4008(3) 2.2165(3) 0.0286(6) Uani 1 1 d .
H11C H -0.6041 -0.4580 2.2872 0.034 Uiso 1 1 calc R
H11D H -0.6689 -0.3761 2.1847 0.034 Uiso 1 1 calc R
C12B C -0.4281(4) -0.4941(3) 2.1225(3) 0.0260(6) Uani 1 1 d .
C13B C -0.4064(4) -0.6270(3) 2.0913(3) 0.0293(6) Uani 1 1 d .
H13B H -0.4867 -0.6555 2.1293 0.035 Uiso 1 1 calc R
C14B C -0.2660(4) -0.7172(3) 2.0042(3) 0.0343(7) Uani 1 1 d .
H14B H -0.2538 -0.8049 1.9843 0.041 Uiso 1 1 calc R
C15B C -0.1448(4) -0.6776(4) 1.9473(3) 0.0364(8) Uani 1 1 d .
H15B H -0.0508 -0.7382 1.8896 0.044 Uiso 1 1 calc R
C16B C -0.1654(4) -0.5460(4) 1.9775(3) 0.0364(8) Uani 1 1 d .
H16B H -0.0845 -0.5181 1.9393 0.044 Uiso 1 1 calc R
C17B C -0.3056(4) -0.4550(3) 2.0642(3) 0.0324(7) Uani 1 1 d .
H17B H -0.3173 -0.3670 2.0833 0.039 Uiso 1 1 calc R
C18B C -0.4982(4) -0.0484(3) 2.6812(3) 0.0296(6) Uani 1 1 d .
H18C H -0.3831 -0.0952 2.6450 0.036 Uiso 1 1 calc R
H18D H -0.5383 0.0252 2.6268 0.036 Uiso 1 1 calc R
C19B C -0.5441(4) 0.0229(3) 2.7993(3) 0.0272(6) Uani 1 1 d .
C20B C -0.4741(4) -0.0540(4) 2.8837(3) 0.0373(7) Uani 1 1 d .
H20B H -0.4029 -0.1507 2.8684 0.045 Uiso 1 1 calc R
C21B C -0.5086(5) 0.0111(5) 2.9899(3) 0.0460(9) Uani 1 1 d .
H21B H -0.4606 -0.0418 3.0453 0.055 Uiso 1 1 calc R
C22B C -0.6150(5) 0.1555(5) 3.0135(4) 0.0511(10) Uani 1 1 d .
H22B H -0.6379 0.2003 3.0843 0.061 Uiso 1 1 calc R
C23B C -0.6865(5) 0.2321(4) 2.9306(4) 0.0481(10) Uani 1 1 d .
H23B H -0.7583 0.3287 2.9459 0.058 Uiso 1 1 calc R
C24B C -0.6520(4) 0.1661(4) 2.8254(4) 0.0374(8) Uani 1 1 d .
H24B H -0.7020 0.2186 2.7710 0.045 Uiso 1 1 calc R

loop_
_atom_site_aniso_label
_atom_site_aniso_U_11
_atom_site_aniso_U_22
_atom_site_aniso_U_33
_atom_site_aniso_U_23
_atom_site_aniso_U_13
_atom_site_aniso_U_12
Cu1A 0.01789(19) 0.02528(19) 0.01748(19) -0.00817(14) 0.00039(15) -0.00987(15)
O1A 0.0264(11) 0.0351(11) 0.0348(12) -0.0138(9) 0.0006(9) -0.0174(9)
O2A 0.0229(10) 0.0219(9) 0.0242(10) -0.0084(7) -0.0041(8) -0.0052(8)
N1A 0.0180(11) 0.0270(12) 0.0154(10) -0.0041(9) -0.0008(9) -0.0094(10)
N2A 0.0226(12) 0.0288(12) 0.0208(11) -0.0077(9) 0.0013(9) -0.0129(10)
N3A 0.0164(11) 0.0249(11) 0.0221(11) -0.0070(9) 0.0014(9) -0.0100(9)
N4A 0.0158(11) 0.0245(11) 0.0197(11) -0.0060(9) -0.0024(9) -0.0083(9)
C1A 0.0207(13) 0.0243(13) 0.0143(12) -0.0029(9) -0.0024(10) -0.0092(11)
C2A 0.0204(13) 0.0254(12) 0.0183(12) -0.0029(10) -0.0040(10) -0.0097(11)
C3A 0.0178(13) 0.0224(12) 0.0184(12) -0.0019(10) -0.0038(10) -0.0061(10)
C4A 0.0195(13) 0.0261(13) 0.0320(15) -0.0042(11) -0.0054(12) -0.0091(11)
C5A 0.0164(13) 0.0303(14) 0.0355(15) -0.0034(12) -0.0051(12) -0.0083(11)
C6A 0.0171(13) 0.0300(14) 0.0308(15) -0.0080(12) -0.0006(11) -0.0046(11)
C7A 0.0187(13) 0.0289(13) 0.0249(13) -0.0081(11) -0.0025(11) -0.0060(11)
C8A 0.0163(12) 0.0241(12) 0.0176(12) -0.0026(10) -0.0041(10) -0.0062(10)
C9A 0.0203(13) 0.0219(12) 0.0164(12) 0.0001(10) -0.0048(10) -0.0077(10)
C10A 0.0196(12) 0.0238(12) 0.0181(12) -0.0043(10) -0.0018(10) -0.0095(10)
C11A 0.0263(14) 0.0238(13) 0.0208(13) -0.0054(10) 0.0002(11) -0.0089(12)
C12A 0.0240(14) 0.0214(12) 0.0230(13) -0.0058(10) -0.0016(11) -0.0080(11)
C13A 0.0343(17) 0.0343(16) 0.0286(16) -0.0080(12) -0.0079(13) -0.0115(13)
C14A 0.056(2) 0.0421(18) 0.0247(16) -0.0111(14) -0.0056(16) -0.0219(18)
C15A 0.043(2) 0.0362(18) 0.0294(16) -0.0151(14) 0.0105(15) -0.0167(16)
C16A 0.0247(16) 0.0359(16) 0.047(2) -0.0106(14) 0.0026(15) -0.0103(14)
C17A 0.0306(16) 0.0298(15) 0.0331(16) -0.0068(12) -0.0070(13) -0.0112(13)
C18A 0.0307(15) 0.0310(14) 0.0209(13) -0.0026(11) -0.0038(11) -0.0180(12)
C19A 0.0173(12) 0.0259(13) 0.0262(14) -0.0060(10) -0.0039(10) -0.0077(10)
C20A 0.0362(17) 0.0298(15) 0.0350(16) -0.0025(12) -0.0089(14) -0.0169(13)
C21A 0.0375(18) 0.0315(16) 0.052(2) -0.0126(14) -0.0138(16) -0.0157(14)
C22A 0.0249(15) 0.0454(18) 0.0401(18) -0.0216(15) -0.0093(13) -0.0074(14)
C23A 0.0215(15) 0.0470(18) 0.0253(15) -0.0073(13) -0.0065(12) -0.0109(13)
C24A 0.0228(14) 0.0297(14) 0.0272(14) -0.0038(11) -0.0063(12) -0.0128(12)
Cu1B 0.01680(19) 0.02410(19) 0.01619(18) -0.00572(14) -0.00378(15) -0.00548(15)
O1B 0.0302(12) 0.0558(14) 0.0269(11) -0.0142(10) -0.0166(10) 0.0014(11)
O2B 0.0304(11) 0.0551(14) 0.0159(10) -0.0096(9) -0.0016(9) -0.0206(11)
N1B 0.0173(11) 0.0228(11) 0.0187(11) -0.0062(9) -0.0030(9) -0.0046(9)
N2B 0.0220(12) 0.0368(13) 0.0258(12) -0.0085(10) -0.0079(10) -0.0065(11)
N3B 0.0187(11) 0.0246(11) 0.0157(10) -0.0052(8) -0.0034(9) -0.0059(9)
N4B 0.0198(12) 0.0294(12) 0.0169(11) -0.0027(9) -0.0049(9) -0.0098(10)
C1B 0.0225(14) 0.0252(13) 0.0152(12) -0.0053(10) -0.0036(10) -0.0068(11)
C2B 0.0226(14) 0.0257(13) 0.0203(13) -0.0031(10) -0.0069(11) -0.0050(11)
C3B 0.0200(13) 0.0189(11) 0.0173(12) -0.0025(9) -0.0023(10) -0.0084(10)
C4B 0.0224(13) 0.0232(12) 0.0207(12) 0.0016(10) -0.0069(11) -0.0108(11)
C5B 0.0176(13) 0.0259(13) 0.0337(15) 0.0002(11) -0.0064(12) -0.0083(11)
C6B 0.0210(14) 0.0290(14) 0.0269(14) -0.0070(11) 0.0010(11) -0.0087(11)
C7B 0.0228(14) 0.0287(14) 0.0221(13) -0.0067(11) -0.0019(11) -0.0090(12)
C8B 0.0204(13) 0.0204(12) 0.0191(12) -0.0023(9) -0.0043(11) -0.0096(10)
C9B 0.0229(14) 0.0304(13) 0.0165(12) -0.0009(10) -0.0040(10) -0.0146(11)
C10B 0.0221(14) 0.0329(14) 0.0194(12) -0.0032(11) -0.0087(11) -0.0100(11)
C11B 0.0279(15) 0.0297(14) 0.0253(14) -0.0107(11) -0.0033(12) -0.0117(12)
C12B 0.0272(15) 0.0272(13) 0.0200(13) -0.0077(10) -0.0083(11) -0.0067(11)
C13B 0.0345(17) 0.0282(14) 0.0234(14) -0.0049(11) -0.0097(13) -0.0114(13)
C14B 0.0446(19) 0.0255(14) 0.0242(14) -0.0081(11) -0.0144(14) -0.0043(13)
C15B 0.0351(17) 0.0344(16) 0.0268(14) -0.0133(12) -0.0080(13) -0.0033(14)
C16B 0.0295(17) 0.0408(18) 0.0304(16) -0.0131(14) -0.0030(13) -0.0104(14)
C17B 0.0322(16) 0.0321(15) 0.0300(15) -0.0109(12) -0.0053(13) -0.0129(13)
C18B 0.0256(15) 0.0374(15) 0.0265(15) -0.0008(12) -0.0074(12) -0.0154(13)
C19B 0.0249(14) 0.0319(14) 0.0276(15) 0.0002(11) -0.0077(12) -0.0159(12)
C20B 0.0375(18) 0.0425(18) 0.0366(18) 0.0006(14) -0.0183(15) -0.0171(15)
C21B 0.054(2) 0.068(2) 0.0332(17) 0.0031(16) -0.0181(16) -0.038(2)
C22B 0.053(2) 0.073(3) 0.0378(19) -0.0202(18) 0.0030(17) -0.045(2)
C23B 0.043(2) 0.0390(18) 0.055(2) -0.0136(16) 0.0020(18) -0.0234(16)
C24B 0.0321(17) 0.0328(16) 0.0441(19) -0.0005(14) -0.0081(15) -0.0156(14)

loop_
_atom_type_symbol
_atom_type_description
_atom_type_scat_dispersion_real
_atom_type_scat_dispersion_imag
_atom_type_scat_source
C C 0.0181 0.0091 'International Tables Vol C Tables 4.2.6.8 and 6.1.1.4'
H H 0.0000 0.0000 'International Tables Vol C Tables 4.2.6.8 and 6.1.1.4'
Cu Cu -1.9646 0.5888 'International Tables Vol C Tables 4.2.6.8 and 6.1.1.4'
N N 0.0311 0.0180 'International Tables Vol C Tables 4.2.6.8 and 6.1.1.4'
O O 0.0492 0.0322 'International Tables Vol C Tables 4.2.6.8 and 6.1.1.4'

loop_
_geom_angle_atom_site_label_1
_geom_angle_atom_site_label_2
_geom_angle_atom_site_label_3
_geom_angle
N1A Cu1A N2A 108.56(10)
N3A Cu1A N1A 84.63(10)
N3A Cu1A N2A 166.13(10)
N3A Cu1A N4A 83.66(10)
N4A Cu1A N1A 167.44(11)
N4A Cu1A N2A 83.49(10)
Cu1A N1A H1AA 109.7
Cu1A N1A H1AB 109.7
H1AA N1A H1AB 108.2
C1A N1A Cu1A 109.80(17)
C1A N1A H1AA 109.7
C1A N1A H1AB 109.7
Cu1A N2A H2AA 110.1
Cu1A N2A H2AB 110.1
H2AA N2A H2AB 108.5
C10A N2A Cu1A 107.79(18)
C10A N2A H2AA 110.1
C10A N2A H2AB 110.1
C2A N3A Cu1A 118.4(2)
C2A N3A C3A 127.1(3)
C3A N3A Cu1A 114.39(19)
C8A N4A Cu1A 113.94(19)
C9A N4A Cu1A 118.1(2)
C9A N4A C8A 127.2(2)
N1A C1A H1A 107.0
N1A C1A C2A 111.8(2)
N1A C1A C11A 112.9(2)
C2A C1A H1A 107.0
C11A C1A H1A 107.0
C11A C1A C2A 110.7(2)
O1A C2A N3A 128.2(3)
O1A C2A C1A 118.4(2)
N3A C2A C1A 113.2(3)
N3A C3A C8A 113.3(3)
C4A C3A N3A 126.8(3)
C4A C3A C8A 119.9(3)
C3A C4A H4A 119.9
C3A C4A C5A 120.1(3)
C5A C4A H4A 119.9
C4A C5A H5A 119.9
C6A C5A C4A 120.2(3)
C6A C5A H5A 119.9
C5A C6A H6A 119.8
C5A C6A C7A 120.4(3)
C7A C6A H6A 119.8
C6A C7A H7A 119.9
C6A C7A C8A 120.2(3)
C8A C7A H7A 119.9
N4A C8A C3A 114.4(2)
C7A C8A N4A 126.4(3)
C7A C8A C3A 119.2(3)
O2A C9A N4A 128.2(3)
O2A C9A C10A 119.6(3)
N4A C9A C10A 112.1(2)
N2A C10A C9A 108.3(2)
N2A C10A H10A 107.1
N2A C10A C18A 113.0(2)
C9A C10A H10A 107.1
C18A C10A C9A 113.8(2)
C18A C10A H10A 107.1
C1A C11A H11A 108.5
C1A C11A H11B 108.5
H11A C11A H11B 107.5
C12A C11A C1A 115.1(2)
C12A C11A H11A 108.5
C12A C11A H11B 108.5
C13A C12A C11A 120.2(3)
C17A C12A C11A 121.3(3)
C17A C12A C13A 118.3(3)
C12A C13A H13A 119.9
C12A C13A C14A 120.3(3)
C14A C13A H13A 119.9
C13A C14A H14A 119.8
C15A C14A C13A 120.4(3)
C15A C14A H14A 119.8
C14A C15A H15A 120.2
C14A C15A C16A 119.7(3)
C16A C15A H15A 120.2
C15A C16A H16A 120.1
C17A C16A C15A 119.7(3)
C17A C16A H16A 120.1
C12A C17A H17A 119.2
C16A C17A C12A 121.5(3)
C16A C17A H17A 119.2
C10A C18A H18A 108.1
C10A C18A H18B 108.1
H18A C18A H18B 107.3
C19A C18A C10A 116.6(2)
C19A C18A H18A 108.1
C19A C18A H18B 108.1
C20A C19A C18A 118.1(3)
C20A C19A C24A 118.1(3)
C24A C19A C18A 123.8(3)
C19A C20A H20A 119.3
C19A C20A C21A 121.5(3)
C21A C20A H20A 119.3
C20A C21A H21A 120.1
C22A C21A C20A 119.7(3)
C22A C21A H21A 120.1
C21A C22A H22A 120.2
C21A C22A C23A 119.6(3)
C23A C22A H22A 120.2
C22A C23A H23A 119.7
C22A C23A C24A 120.6(3)
C24A C23A H23A 119.7
C19A C24A C23A 120.5(3)
C19A C24A H24A 119.7
C23A C24A H24A 119.7
N1B Cu1B N2B 105.51(10)
N3B Cu1B N1B 85.10(10)
N3B Cu1B N2B 168.53(10)
N4B Cu1B N1B 169.64(10)
N4B Cu1B N2B 84.80(10)
N4B Cu1B N3B 84.54(10)
Cu1B N1B H1BA 109.6
Cu1B N1B H1BB 109.6
H1BA N1B H1BB 108.1
C1B N1B Cu1B 110.21(17)
C1B N1B H1BA 109.6
C1B N1B H1BB 109.6
Cu1B N2B H2BA 109.7
Cu1B N2B H2BB 109.7
H2BA N2B H2BB 108.2
C10B N2B Cu1B 109.77(18)
C10B N2B H2BA 109.7
C10B N2B H2BB 109.7
C2B N3B Cu1B 118.9(2)
C2B N3B C3B 127.3(2)
C3B N3B Cu1B 113.66(18)
C8B N4B Cu1B 114.18(19)
C9B N4B Cu1B 119.0(2)
C9B N4B C8B 126.8(3)
N1B C1B H1B 107.8
N1B C1B C2B 112.4(2)
N1B C1B C11B 111.7(2)
C2B C1B H1B 107.8
C11B C1B H1B 107.8
C11B C1B C2B 109.1(3)
O1B C2B N3B 128.3(3)
O1B C2B C1B 118.4(2)
N3B C2B C1B 113.3(2)
N3B C3B C8B 113.3(2)
C4B C3B N3B 126.9(2)
C4B C3B C8B 119.8(2)
C3B C4B H4B 119.7
C3B C4B C5B 120.5(3)
C5B C4B H4B 119.7
C4B C5B H5B 120.1
C6B C5B C4B 119.8(3)
C6B C5B H5B 120.1
C5B C6B H6B 119.8
C5B C6B C7B 120.4(3)
C7B C6B H6B 119.8
C6B C7B H7B 119.7
C8B C7B C6B 120.5(3)
C8B C7B H7B 119.7
N4B C8B C3B 114.3(2)
C7B C8B N4B 126.9(3)
C7B C8B C3B 118.8(3)
O2B C9B N4B 127.8(3)
O2B C9B C10B 118.7(2)
N4B C9B C10B 113.5(2)
N2B C10B C9B 111.3(2)
N2B C10B H10B 108.7
N2B C10B C18B 109.3(3)
C9B C10B H10B 108.7
C18B C10B C9B 110.0(2)
C18B C10B H10B 108.7
C1B C11B H11C 108.0
C1B C11B H11D 108.0
H11C C11B H11D 107.3
C12B C11B C1B 117.1(3)
C12B C11B H11C 108.0
C12B C11B H11D 108.0
C13B C12B C11B 117.8(3)
C17B C12B C11B 124.2(3)
C17B C12B C13B 118.0(3)
C12B C13B H13B 119.5
C14B C13B C12B 120.9(3)
C14B C13B H13B 119.5
C13B C14B H14B 119.7
C15B C14B C13B 120.6(3)
C15B C14B H14B 119.7
C14B C15B H15B 120.5
C14B C15B C16B 118.9(3)
C16B C15B H15B 120.5
C15B C16B H16B 119.6
C15B C16B C17B 120.8(4)
C17B C16B H16B 119.6
C12B C17B C16B 120.7(3)
C12B C17B H17B 119.6
C16B C17B H17B 119.6
C10B C18B H18C 108.6
C10B C18B H18D 108.6
H18C C18B H18D 107.6
C19B C18B C10B 114.5(3)
C19B C18B H18C 108.6
C19B C18B H18D 108.6
C20B C19B C18B 120.1(3)
C24B C19B C18B 121.6(3)
C24B C19B C20B 118.2(3)
C19B C20B H20B 119.4
C21B C20B C19B 121.1(4)
C21B C20B H20B 119.4
C20B C21B H21B 120.1
C20B C21B C22B 119.9(4)
C22B C21B H21B 120.1
C21B C22B H22B 120.4
C23B C22B C21B 119.3(4)
C23B C22B H22B 120.4
C22B C23B H23B 119.8
C24B C23B C22B 120.4(4)
C24B C23B H23B 119.8
C19B C24B H24B 119.5
C23B C24B C19B 121.1(4)
C23B C24B H24B 119.5

loop_
_geom_bond_atom_site_label_1
_geom_bond_atom_site_label_2
_geom_bond_distance
Cu1A N1A 2.004(2)
Cu1A N2A 2.023(3)
Cu1A N3A 1.918(3)
Cu1A N4A 1.922(2)
O1A C2A 1.241(4)
O2A C9A 1.251(3)
N1A H1AA 0.8900
N1A H1AB 0.8900
N1A C1A 1.482(4)
N2A H2AA 0.8900
N2A H2AB 0.8900
N2A C10A 1.497(3)
N3A C2A 1.318(4)
N3A C3A 1.414(3)
N4A C8A 1.405(4)
N4A C9A 1.323(4)
C1A H1A 0.9800
C1A C2A 1.540(4)
C1A C11A 1.529(4)
C3A C4A 1.383(4)
C3A C8A 1.422(4)
C4A H4A 0.9300
C4A C5A 1.396(4)
C5A H5A 0.9300
C5A C6A 1.386(5)
C6A H6A 0.9300
C6A C7A 1.391(5)
C7A H7A 0.9300
C7A C8A 1.394(4)
C9A C10A 1.544(4)
C10A H10A 0.9800
C10A C18A 1.526(4)
C11A H11A 0.9700
C11A H11B 0.9700
C11A C12A 1.508(4)
C12A C13A 1.390(4)
C12A C17A 1.386(4)
C13A H13A 0.9300
C13A C14A 1.392(5)
C14A H14A 0.9300
C14A C15A 1.376(6)
C15A H15A 0.9300
C15A C16A 1.386(6)
C16A H16A 0.9300
C16A C17A 1.378(5)
C17A H17A 0.9300
C18A H18A 0.9700
C18A H18B 0.9700
C18A C19A 1.521(4)
C19A C20A 1.384(5)
C19A C24A 1.390(4)
C20A H20A 0.9300
C20A C21A 1.393(5)
C21A H21A 0.9300
C21A C22A 1.378(5)
C22A H22A 0.9300
C22A C23A 1.379(5)
C23A H23A 0.9300
C23A C24A 1.390(4)
C24A H24A 0.9300
Cu1B N1B 1.990(2)
Cu1B N2B 2.005(3)
Cu1B N3B 1.908(2)
Cu1B N4B 1.899(2)
O1B C2B 1.237(4)
O2B C9B 1.242(4)
N1B H1BA 0.8900
N1B H1BB 0.8900
N1B C1B 1.485(4)
N2B H2BA 0.8900
N2B H2BB 0.8900
N2B C10B 1.496(4)
N3B C2B 1.320(4)
N3B C3B 1.416(3)
N4B C8B 1.397(4)
N4B C9B 1.330(4)
C1B H1B 0.9800
C1B C2B 1.544(4)
C1B C11B 1.522(4)
C3B C4B 1.387(4)
C3B C8B 1.425(4)
C4B H4B 0.9300
C4B C5B 1.390(4)
C5B H5B 0.9300
C5B C6B 1.390(4)
C6B H6B 0.9300
C6B C7B 1.392(4)
C7B H7B 0.9300
C7B C8B 1.392(4)
C9B C10B 1.537(4)
C10B H10B 0.9800
C10B C18B 1.527(5)
C11B H11C 0.9700
C11B H11D 0.9700
C11B C12B 1.515(4)
C12B C13B 1.397(4)
C12B C17B 1.389(5)
C13B H13B 0.9300
C13B C14B 1.393(5)
C14B H14B 0.9300
C14B C15B 1.378(6)
C15B H15B 0.9300
C15B C16B 1.385(5)
C16B H16B 0.9300
C16B C17B 1.393(4)
C17B H17B 0.9300
C18B H18C 0.9700
C18B H18D 0.9700
C18B C19B 1.510(4)
C19B C20B 1.391(4)
C19B C24B 1.386(5)
C20B H20B 0.9300
C20B C21B 1.384(5)
C21B H21B 0.9300
C21B C22B 1.390(7)
C22B H22B 0.9300
C22B C23B 1.385(7)
C23B H23B 0.9300
C23B C24B 1.378(6)
C24B H24B 0.9300

loop_
_geom_hbond_atom_site_label_D
_geom_hbond_atom_site_label_H
_geom_hbond_atom_site_label_A
_geom_hbond_distance_DH
_geom_hbond_distance_HA
_geom_hbond_distance_DA
_geom_hbond_angle_DHA
_geom_hbond_site_symmetry_A
N1A H1AA O2B 0.89 1.96 2.818(3) 161.8 1_554
N1A H1AB O1B 0.89 2.22 2.825(3) 124.4 .
N1B H1BA O1A 0.89 1.99 2.861(4) 164.4 1_655
N1B H1BB O2A 0.89 2.01 2.859(3) 159.9 1_645

loop_
_geom_torsion_atom_site_label_1
_geom_torsion_atom_site_label_2
_geom_torsion_atom_site_label_3
_geom_torsion_atom_site_label_4
_geom_torsion
Cu1A N1A C1A C2A -13.2(3)
Cu1A N1A C1A C11A -138.93(19)
Cu1A N2A C10A C9A -32.2(2)
Cu1A N2A C10A C18A -159.29(19)
Cu1A N3A C2A O1A 172.3(2)
Cu1A N3A C2A C1A -11.1(3)
Cu1A N3A C3A C4A 173.6(2)
Cu1A N3A C3A C8A -3.0(3)
Cu1A N4A C8A C3A 5.1(3)
Cu1A N4A C8A C7A -175.1(2)
Cu1A N4A C9A O2A 165.1(2)
Cu1A N4A C9A C10A -17.2(3)
O2A C9A C10A N2A -149.3(2)
O2A C9A C10A C18A -22.7(3)
N1A C1A C2A O1A -167.1(3)
N1A C1A C2A N3A 16.0(3)
N1A C1A C11A C12A -74.3(3)
N2A C10A C18A C19A -161.1(2)
N3A C3A C4A C5A -178.2(3)
N3A C3A C8A N4A -1.4(3)
N3A C3A C8A C7A 178.8(2)
N4A C9A C10A N2A 32.8(3)
N4A C9A C10A C18A 159.4(2)
C1A C11A C12A C13A -71.7(4)
C1A C11A C12A C17A 111.8(3)
C2A N3A C3A C4A -9.5(5)
C2A N3A C3A C8A 173.9(3)
C2A C1A C11A C12A 159.4(2)
C3A N3A C2A O1A -4.4(5)
C3A N3A C2A C1A 172.1(2)
C3A C4A C5A C6A 0.6(5)
C4A C3A C8A N4A -178.2(2)
C4A C3A C8A C7A 2.0(4)
C4A C5A C6A C7A 0.5(5)
C5A C6A C7A C8A -0.3(5)
C6A C7A C8A N4A 179.3(3)
C6A C7A C8A C3A -0.9(4)
C8A N4A C9A O2A -4.4(5)
C8A N4A C9A C10A 173.3(2)
C8A C3A C4A C5A -1.8(4)
C9A N4A C8A C3A 175.0(3)
C9A N4A C8A C7A -5.2(5)
C9A C10A C18A C19A 74.8(3)
C10A C18A C19A C20A 179.8(3)
C10A C18A C19A C24A 2.3(4)
C11A C1A C2A O1A -40.2(3)
C11A C1A C2A N3A 142.9(3)
C11A C12A C13A C14A -174.8(3)
C11A C12A C17A C16A 174.4(3)
C12A C13A C14A C15A 0.1(6)
C13A C12A C17A C16A -2.1(5)
C13A C14A C15A C16A -1.8(6)
C14A C15A C16A C17A 1.5(6)
C15A C16A C17A C12A 0.4(5)
C17A C12A C13A C14A 1.8(5)
C18A C19A C20A C21A -177.4(3)
C18A C19A C24A C23A 177.1(3)
C19A C20A C21A C22A -0.3(5)
C20A C19A C24A C23A -0.4(4)
C20A C21A C22A C23A 0.5(5)
C21A C22A C23A C24A -0.7(5)
C22A C23A C24A C19A 0.7(5)
C24A C19A C20A C21A 0.2(5)
Cu1B N1B C1B C2B -0.9(3)
Cu1B N1B C1B C11B -123.9(2)
Cu1B N2B C10B C9B 13.3(3)
Cu1B N2B C10B C18B -108.4(2)
Cu1B N3B C2B O1B -174.7(3)
Cu1B N3B C2B C1B 4.6(3)
Cu1B N3B C3B C4B 179.0(2)
Cu1B N3B C3B C8B -0.9(3)
Cu1B N4B C8B C3B -0.9(3)
Cu1B N4B C8B C7B 179.0(2)
Cu1B N4B C9B O2B -176.9(3)
Cu1B N4B C9B C10B 5.7(3)
O2B C9B C10B N2B 169.7(3)
O2B C9B C10B C18B -69.0(3)
N1B Cu1B N4B C8B -0.8(8)
N1B Cu1B N4B C9B 176.4(5)
N1B C1B C2B O1B 177.2(3)
N1B C1B C2B N3B -2.2(4)
N1B C1B C11B C12B -69.0(3)
N2B Cu1B N4B C8B -175.5(2)
N2B Cu1B N4B C9B 1.7(2)
N2B C10B C18B C19B -167.2(2)
N3B Cu1B N4B C8B 0.3(2)
N3B Cu1B N4B C9B 177.5(2)
N3B C3B C4B C5B -179.8(3)
N3B C3B C8B N4B 1.2(3)
N3B C3B C8B C7B -178.7(2)
N4B C9B C10B N2B -12.6(4)
N4B C9B C10B C18B 108.7(3)
C1B C11B C12B C13B 174.9(3)
C1B C11B C12B C17B -6.1(4)
C2B N3B C3B C4B 3.9(5)
C2B N3B C3B C8B -176.1(3)
C2B C1B C11B C12B 166.1(2)
C3B N3B C2B O1B 0.2(5)
C3B N3B C2B C1B 179.5(3)
C3B C4B C5B C6B -1.6(4)
C4B C3B C8B N4B -178.8(2)
C4B C3B C8B C7B 1.3(4)
C4B C5B C6B C7B 1.5(5)
C5B C6B C7B C8B 0.0(5)
C6B C7B C8B N4B 178.8(3)
C6B C7B C8B C3B -1.4(4)
C8B N4B C9B O2B -0.1(5)
C8B N4B C9B C10B -177.5(3)
C8B C3B C4B C5B 0.2(4)
C9B N4B C8B C3B -177.8(3)
C9B N4B C8B C7B 2.1(5)
C9B C10B C18B C19B 70.3(3)
C10B C18B C19B C20B 71.7(4)
C10B C18B C19B C24B -110.3(3)
C11B C1B C2B O1B -58.3(4)
C11B C1B C2B N3B 122.3(3)
C11B C12B C13B C14B 178.9(3)
C11B C12B C17B C16B -179.0(3)
C12B C13B C14B C15B 0.4(5)
C13B C12B C17B C16B -0.1(5)
C13B C14B C15B C16B -0.5(5)
C14B C15B C16B C17B 0.3(5)
C15B C16B C17B C12B 0.0(5)
C17B C12B C13B C14B -0.1(4)
C18B C19B C20B C21B 176.8(3)
C18B C19B C24B C23B -176.4(3)
C19B C20B C21B C22B 0.1(6)
C20B C19B C24B C23B 1.6(6)
C20B C21B C22B C23B 0.7(6)
C21B C22B C23B C24B -0.3(6)
C22B C23B C24B C19B -0.8(6)
C24B C19B C20B C21B -1.2(6)
